data_4035195
loop_
_publ_author_name
'Qiao, Zhi'
'Liu, Hui'
'Sui, Jing-Jing'
'Liao, Jin-Xi'
'Tu, Yuan-Hong'
'Schmidt, Richard R.'
'Sun, Jian-Song'

_publ_section_title
;
 Diversity-Oriented Synthesis of Steviol Glycosides.
;
_journal_issue 19
_journal_name_full 'The Journal of organic chemistry'
_journal_page_first 11480
_journal_page_last 11492
_journal_paper_doi 10.1021/acs.joc.8b01274
_journal_volume 83
_journal_year 2018
_chemical_absolute_configuration rm
_chemical_formula_sum 'C31 H36 O4'
_chemical_formula_weight 472.60
_space_group_crystal_system monoclinic
_space_group_IT_number 4
_space_group_name_Hall 'P 2yb'
_space_group_name_H-M_alt 'P 1 21 1'
_atom_sites_solution_hydrogens geom
_audit_creation_method SHELXL-2016/6
_cell_angle_alpha 90
_cell_angle_beta 92.236(6)
_cell_angle_gamma 90
_cell_formula_units_Z 2
_cell_length_a 7.5610(5)
_cell_length_b 6.3397(4)
_cell_length_c 27.0124(16)
_cell_measurement_reflns_used 4988
_cell_measurement_temperature 293(2)
_cell_measurement_theta_max 27.5340
_cell_measurement_theta_min 3.7720
_cell_volume 1293.84(14)
_computing_cell_refinement 'Bruker FRAMBO'
_computing_data_collection 'Bruker FRAMBO'
_computing_data_reduction 'Bruker SAINT'
_computing_molecular_graphics 'Bruker SHELXTL'
_computing_publication_material 'Bruker SHELXTL'
_computing_structure_refinement 'SHELXL-2016/6 (Sheldrick, 2016)'
_computing_structure_solution 'SHELXT 2014/5 (Sheldrick, 2014)'
_diffrn_ambient_temperature 293(2)
_diffrn_measured_fraction_theta_full 0.997
_diffrn_measured_fraction_theta_max 0.997
_diffrn_measurement_device_type 'multiwire proportional'
_diffrn_measurement_method 'phi and omega scans'
_diffrn_radiation_type MoK\a
_diffrn_radiation_wavelength 0.71073
_diffrn_reflns_av_R_equivalents 0.0437
_diffrn_reflns_av_unetI/netI 0.0490
_diffrn_reflns_Laue_measured_fraction_full 0.997
_diffrn_reflns_Laue_measured_fraction_max 0.997
_diffrn_reflns_limit_h_max 9
_diffrn_reflns_limit_h_min -9
_diffrn_reflns_limit_k_max 7
_diffrn_reflns_limit_k_min -7
_diffrn_reflns_limit_l_max 32
_diffrn_reflns_limit_l_min -32
_diffrn_reflns_number 13646
_diffrn_reflns_point_group_measured_fraction_full 0.988
_diffrn_reflns_point_group_measured_fraction_max 0.988
_diffrn_reflns_theta_full 25.242
_diffrn_reflns_theta_max 25.490
_diffrn_reflns_theta_min 3.301
_exptl_absorpt_coefficient_mu 0.079
_exptl_absorpt_correction_T_max 1.00000
_exptl_absorpt_correction_T_min 0.52710
_exptl_absorpt_correction_type multi-scan
_exptl_crystal_colour COLORLESS
_exptl_crystal_density_diffrn 1.213
_exptl_crystal_description BLOCK
_exptl_crystal_F_000 508
_exptl_crystal_size_max 0.260
_exptl_crystal_size_mid 0.220
_exptl_crystal_size_min 0.200
_refine_diff_density_max 0.461
_refine_diff_density_min -0.439
_refine_diff_density_rms 0.102
_refine_ls_abs_structure_details
; 
 Flack x determined using 1516 quotients [(I+)-(I-)]/[(I+)+(I-)] 
 (Parsons, Flack and Wagner, Acta Cryst. B69 (2013) 249-259). 
;
_refine_ls_abs_structure_Flack 0.1(8)
_refine_ls_extinction_coef 0.063(15)
_refine_ls_extinction_expression Fc^*^=kFc[1+0.001xFc^2^\l^3^/sin(2\q)]^-1/4^
_refine_ls_extinction_method 'SHELXL-2016/6 (Sheldrick 2016)'
_refine_ls_goodness_of_fit_ref 1.105
_refine_ls_hydrogen_treatment constr
_refine_ls_matrix_type full
_refine_ls_number_parameters 317
_refine_ls_number_reflns 4746
_refine_ls_number_restraints 1
_refine_ls_restrained_S_all 1.105
_refine_ls_R_factor_all 0.1171
_refine_ls_R_factor_gt 0.1136
_refine_ls_shift/su_max 0.000
_refine_ls_shift/su_mean 0.000
_refine_ls_structure_factor_coef Fsqd
_refine_ls_weighting_details 'w=1/[\s^2^(Fo^2^)+(0.1278P)^2^+4.7572P] where P=(Fo^2^+2Fc^2^)/3'
_refine_ls_weighting_scheme calc
_refine_ls_wR_factor_gt 0.3013
_refine_ls_wR_factor_ref 0.3038
_reflns_Friedel_coverage 0.805
_reflns_Friedel_fraction_full 0.978
_reflns_Friedel_fraction_max 0.976
_reflns_number_gt 4467
_reflns_number_total 4746
_reflns_threshold_expression 'I > 2\s(I)'
_cod_data_source_file jo8b01274_si_002.cif
_cod_data_source_block 1
_cod_original_sg_symbol_H-M 'P 21'
_cod_database_code 4035195
_shelx_shelxl_version_number 2016/6
_shelx_space_group_comment
; 
The symmetry employed for this shelxl refinement is uniquely defined 
by the following loop, which should always be used as a source of 
symmetry information in preference to the above space-group names. 
They are only intended as comments. 
;
_shelx_estimated_absorpt_t_min 0.980
_shelx_estimated_absorpt_t_max 0.984

loop_
_space_group_symop_operation_xyz
'x, y, z'
'-x, y+1/2, -z'

loop_
_atom_site_label
_atom_site_type_symbol
_atom_site_fract_x
_atom_site_fract_y
_atom_site_fract_z
_atom_site_U_iso_or_equiv
_atom_site_adp_type
_atom_site_occupancy
_atom_site_site_symmetry_order
_atom_site_calc_flag
_atom_site_refinement_flags_posn
_atom_site_refinement_flags_adp
C1 C 0.9023(16) 0.547(3) 0.6015(4) 0.069(4) Uani 1 1 d . .
H1A H 0.955836 0.621298 0.627756 0.083 Uiso 1 1 calc R U
C2 C 0.8949(17) 0.634(2) 0.5556(4) 0.057(3) Uani 1 1 d . .
H2A H 0.946549 0.764794 0.550388 0.069 Uiso 1 1 calc R U
C3 C 0.8083(13) 0.5257(17) 0.5151(4) 0.041(2) Uani 1 1 d . .
C4 C 0.7931(13) 0.6039(16) 0.4666(3) 0.040(2) Uani 1 1 d . .
H4A H 0.842505 0.734923 0.460210 0.048 Uiso 1 1 calc R U
C5 C 0.7115(13) 0.5008(17) 0.4291(4) 0.041(2) Uani 1 1 d . .
C6 C 0.6349(16) 0.3040(18) 0.4391(4) 0.050(3) Uani 1 1 d . .
H6A H 0.574198 0.232008 0.413663 0.060 Uiso 1 1 calc R U
C7 C 0.6476(15) 0.2168(19) 0.4850(4) 0.053(3) Uani 1 1 d . .
H7A H 0.597531 0.085084 0.490188 0.063 Uiso 1 1 calc R U
C8 C 0.7349(13) 0.3213(18) 0.5248(4) 0.041(2) Uani 1 1 d . .
C9 C 0.7521(17) 0.240(2) 0.5732(5) 0.057(3) Uani 1 1 d . .
H9A H 0.707391 0.106249 0.579673 0.069 Uiso 1 1 calc R U
C10 C 0.8302(16) 0.348(2) 0.6096(4) 0.057(3) Uani 1 1 d . .
H10A H 0.837263 0.290503 0.641329 0.069 Uiso 1 1 calc R U
C11 C 0.6944(15) 0.5967(19) 0.3790(4) 0.048(2) Uani 1 1 d . .
H11A H 0.585844 0.678043 0.376036 0.057 Uiso 1 1 calc R U
H11B H 0.792944 0.691516 0.374175 0.057 Uiso 1 1 calc R U
C12 C 0.5726(15) 0.4460(16) 0.3037(3) 0.041(2) Uani 1 1 d . .
C13 C 0.5624(13) 0.2446(17) 0.2723(4) 0.039(2) Uani 1 1 d . .
C14 C 0.3801(17) 0.149(2) 0.2844(4) 0.059(3) Uani 1 1 d . .
H14A H 0.288251 0.248774 0.275714 0.088 Uiso 1 1 calc R U
H14B H 0.361076 0.021851 0.265702 0.088 Uiso 1 1 calc R U
H14C H 0.378057 0.118301 0.319115 0.088 Uiso 1 1 calc R U
C15 C 0.5686(12) 0.2926(15) 0.2152(3) 0.035(2) Uani 1 1 d . .
H15A H 0.540090 0.157445 0.199207 0.041 Uiso 1 1 calc R U
C16 C 0.7536(11) 0.3512(13) 0.1963(3) 0.0290(19) Uani 1 1 d . .
C17 C 0.8213(12) 0.5638(15) 0.2171(3) 0.0332(19) Uani 1 1 d . .
H17A H 0.740872 0.673980 0.206851 0.050 Uiso 1 1 calc R U
H17B H 0.828939 0.557223 0.252651 0.050 Uiso 1 1 calc R U
H17C H 0.936280 0.592693 0.204860 0.050 Uiso 1 1 calc R U
C18 C 0.8865(12) 0.1783(16) 0.2136(3) 0.035(2) Uani 1 1 d . .
H18A H 0.858637 0.049353 0.195671 0.042 Uiso 1 1 calc R U
H18B H 1.004480 0.221582 0.205025 0.042 Uiso 1 1 calc R U
C20 C 0.7060(14) 0.0850(16) 0.2862(3) 0.042(2) Uani 1 1 d . .
H20A H 0.681998 -0.035411 0.304393 0.050 Uiso 1 1 calc R U
C21 C 0.4268(12) 0.4438(18) 0.1946(3) 0.039(2) Uani 1 1 d . .
H21A H 0.314289 0.413636 0.209160 0.047 Uiso 1 1 calc R U
H21B H 0.459401 0.588180 0.202600 0.047 Uiso 1 1 calc R U
C22 C 0.4106(12) 0.4156(19) 0.1385(3) 0.040(2) Uani 1 1 d . .
H22A H 0.376706 0.271178 0.131031 0.048 Uiso 1 1 calc R U
H22B H 0.318000 0.507432 0.125136 0.048 Uiso 1 1 calc R U
C23 C 0.5829(11) 0.4656(15) 0.1138(3) 0.031(2) Uani 1 1 d . .
C24 C 0.7418(10) 0.3467(13) 0.1381(3) 0.0247(17) Uani 1 1 d . .
H24A H 0.722087 0.198219 0.129406 0.030 Uiso 1 1 calc R U
C25 C 0.6194(12) 0.7038(14) 0.1081(3) 0.0303(19) Uani 1 1 d . .
H25A H 0.512305 0.779873 0.098423 0.036 Uiso 1 1 calc R U
H25B H 0.669298 0.763491 0.138649 0.036 Uiso 1 1 calc R U
C26 C 0.7507(11) 0.7082(14) 0.0678(3) 0.0299(19) Uani 1 1 d . .
C27 C 0.9300(11) 0.6293(16) 0.0912(3) 0.036(2) Uani 1 1 d . .
H27A H 1.018557 0.628828 0.066187 0.043 Uiso 1 1 calc R U
H27B H 0.969354 0.725346 0.117349 0.043 Uiso 1 1 calc R U
C28 C 0.9130(10) 0.4085(15) 0.1125(3) 0.032(2) Uani 1 1 d . .
H28A H 1.004830 0.311895 0.110062 0.038 Uiso 1 1 calc R U
C29 C 0.5745(11) 0.3973(14) 0.0595(3) 0.0293(18) Uani 1 1 d . .
H29A H 0.573173 0.246671 0.051393 0.035 Uiso 1 1 calc R U
C30 C 0.6862(12) 0.5425(15) 0.0313(3) 0.033(2) Uani 1 1 d . .
C31 C 0.7764(15) 0.4964(17) -0.0145(4) 0.046(2) Uani 1 1 d . .
H31A H 0.839570 0.619285 -0.024713 0.069 Uiso 1 1 calc R U
H31B H 0.858050 0.382179 -0.008869 0.069 Uiso 1 1 calc R U
H31C H 0.690488 0.457462 -0.040015 0.069 Uiso 1 1 calc R U
C19J C 0.8879(13) 0.1313(17) 0.2692(3) 0.041(2) Uani 1 1 d . .
H19A H 0.964066 0.011091 0.276344 0.049 Uiso 1 1 calc R U
H19B H 0.936104 0.251570 0.287324 0.049 Uiso 1 1 calc R U
O1 O 0.6923(10) 0.4324(13) 0.3412(2) 0.0498(19) Uani 1 1 d . .
O2 O 0.4797(12) 0.5975(15) 0.2973(3) 0.065(2) Uani 1 1 d . .
O3 O 0.7814(9) 0.9099(11) 0.0464(3) 0.0436(17) Uani 1 1 d . .
H3A H 0.700295 0.938323 0.026464 0.065 Uiso 1 1 calc R U
O4 O 0.4881(8) 0.5452(10) 0.0259(2) 0.0336(15) Uani 1 1 d . .

loop_
_atom_site_aniso_label
_atom_site_aniso_U_11
_atom_site_aniso_U_22
_atom_site_aniso_U_33
_atom_site_aniso_U_23
_atom_site_aniso_U_13
_atom_site_aniso_U_12
C1 0.051(7) 0.118(13) 0.037(5) -0.021(7) -0.005(5) -0.001(8)
C2 0.066(8) 0.060(7) 0.048(6) -0.003(5) 0.010(5) 0.002(6)
C3 0.034(5) 0.049(6) 0.039(5) -0.009(4) 0.005(4) 0.000(4)
C4 0.043(5) 0.032(5) 0.045(5) -0.001(4) 0.010(4) -0.003(4)
C5 0.032(5) 0.046(6) 0.045(5) -0.012(4) 0.007(4) 0.006(4)
C6 0.060(7) 0.048(6) 0.043(6) -0.011(5) -0.006(5) -0.017(5)
C7 0.053(7) 0.046(6) 0.060(7) -0.007(5) 0.015(5) -0.014(5)
C8 0.033(5) 0.055(6) 0.037(5) -0.003(5) 0.009(4) 0.001(5)
C9 0.062(7) 0.052(7) 0.060(7) 0.010(6) 0.025(6) 0.005(6)
C10 0.054(7) 0.089(10) 0.029(5) 0.009(6) 0.006(5) 0.000(7)
C11 0.046(6) 0.049(6) 0.048(5) -0.005(5) -0.001(4) 0.002(5)
C12 0.058(6) 0.040(5) 0.026(4) 0.003(4) 0.009(4) 0.000(5)
C13 0.031(5) 0.046(6) 0.039(5) 0.006(4) 0.002(4) -0.006(4)
C14 0.061(7) 0.063(8) 0.054(6) 0.010(6) 0.020(5) -0.012(6)
C15 0.038(5) 0.035(5) 0.031(5) -0.007(4) 0.005(4) -0.006(4)
C16 0.029(4) 0.029(5) 0.028(4) -0.006(3) -0.010(3) -0.003(4)
C17 0.035(5) 0.032(5) 0.032(4) 0.001(4) 0.000(3) -0.006(4)
C18 0.030(5) 0.038(5) 0.037(5) 0.004(4) 0.006(4) 0.002(4)
C20 0.058(6) 0.031(5) 0.037(5) 0.011(4) 0.004(4) -0.002(5)
C21 0.029(4) 0.056(6) 0.031(4) 0.001(4) 0.001(3) 0.006(4)
C22 0.025(4) 0.060(6) 0.034(5) 0.004(5) -0.001(4) -0.012(4)
C23 0.021(4) 0.042(5) 0.029(4) -0.001(4) 0.005(3) -0.007(4)
C24 0.020(4) 0.026(4) 0.028(4) -0.001(3) -0.001(3) -0.004(3)
C25 0.034(5) 0.025(4) 0.032(4) -0.007(3) -0.009(3) -0.004(4)
C26 0.028(4) 0.028(4) 0.032(4) -0.001(4) -0.011(3) -0.005(4)
C27 0.019(4) 0.054(6) 0.034(4) 0.015(4) -0.003(3) -0.007(4)
C28 0.015(4) 0.038(5) 0.043(5) 0.011(4) 0.006(3) 0.007(3)
C29 0.027(4) 0.029(4) 0.032(4) -0.002(4) 0.005(3) 0.006(3)
C30 0.036(5) 0.031(5) 0.031(4) 0.000(4) 0.002(4) 0.001(4)
C31 0.049(6) 0.041(6) 0.049(6) 0.003(5) 0.009(5) 0.005(5)
C19J 0.044(5) 0.048(6) 0.030(4) 0.006(4) -0.004(4) 0.010(5)
O1 0.060(5) 0.051(4) 0.038(4) -0.009(3) -0.006(3) 0.016(4)
O2 0.077(6) 0.061(5) 0.056(5) -0.013(4) -0.021(4) 0.030(5)
O3 0.046(4) 0.031(3) 0.053(4) 0.015(3) -0.007(3) -0.008(3)
O4 0.027(3) 0.042(4) 0.031(3) 0.000(3) -0.008(2) -0.004(3)

loop_
_atom_type_symbol
_atom_type_description
_atom_type_scat_dispersion_real
_atom_type_scat_dispersion_imag
_atom_type_scat_source
C C 0.0033 0.0016 'International Tables Vol C Tables 4.2.6.8 and 6.1.1.4'
H H 0.0000 0.0000 'International Tables Vol C Tables 4.2.6.8 and 6.1.1.4'
O O 0.0106 0.0060 'International Tables Vol C Tables 4.2.6.8 and 6.1.1.4'

loop_
_geom_angle_atom_site_label_1
_geom_angle_atom_site_label_2
_geom_angle_atom_site_label_3
_geom_angle
C2 C1 C10 120.5(12)
C2 C1 H1A 119.7
C10 C1 H1A 119.7
C1 C2 C3 120.5(13)
C1 C2 H2A 119.7
C3 C2 H2A 119.7
C4 C3 C2 124.4(10)
C4 C3 C8 118.1(9)
C2 C3 C8 117.5(10)
C5 C4 C3 123.7(10)
C5 C4 H4A 118.2
C3 C4 H4A 118.2
C4 C5 C6 118.0(10)
C4 C5 C11 120.8(10)
C6 C5 C11 121.0(9)
C7 C6 C5 121.4(10)
C7 C6 H6A 119.3
C5 C6 H6A 119.3
C6 C7 C8 121.4(10)
C6 C7 H7A 119.3
C8 C7 H7A 119.3
C9 C8 C7 124.1(11)
C9 C8 C3 118.6(10)
C7 C8 C3 117.2(9)
C10 C9 C8 121.6(12)
C10 C9 H9A 119.2
C8 C9 H9A 119.2
C9 C10 C1 121.2(11)
C9 C10 H10A 119.4
C1 C10 H10A 119.4
O1 C11 C5 110.1(9)
O1 C11 H11A 109.6
C5 C11 H11A 109.6
O1 C11 H11B 109.6
C5 C11 H11B 109.6
H11A C11 H11B 108.1
O2 C12 O1 122.5(9)
O2 C12 C13 124.8(9)
O1 C12 C13 112.6(9)
C20 C13 C12 113.4(8)
C20 C13 C14 108.7(9)
C12 C13 C14 103.5(9)
C20 C13 C15 108.8(8)
C12 C13 C15 112.2(8)
C14 C13 C15 110.0(8)
C13 C14 H14A 109.5
C13 C14 H14B 109.5
H14A C14 H14B 109.5
C13 C14 H14C 109.5
H14A C14 H14C 109.5
H14B C14 H14C 109.5
C21 C15 C16 111.0(8)
C21 C15 C13 115.6(8)
C16 C15 C13 115.5(7)
C21 C15 H15A 104.4
C16 C15 H15A 104.4
C13 C15 H15A 104.4
C17 C16 C18 107.8(7)
C17 C16 C15 112.3(7)
C18 C16 C15 108.3(7)
C17 C16 C24 112.7(7)
C18 C16 C24 107.5(7)
C15 C16 C24 107.9(6)
C16 C17 H17A 109.5
C16 C17 H17B 109.5
H17A C17 H17B 109.5
C16 C17 H17C 109.5
H17A C17 H17C 109.5
H17B C17 H17C 109.5
C19J C18 C16 114.5(8)
C19J C18 H18A 108.6
C16 C18 H18A 108.6
C19J C18 H18B 108.6
C16 C18 H18B 108.6
H18A C18 H18B 107.6
C19J C20 C13 116.8(8)
C19J C20 H20A 121.6
C13 C20 H20A 121.6
C22 C21 C15 108.5(8)
C22 C21 H21A 110.0
C15 C21 H21A 110.0
C22 C21 H21B 110.0
C15 C21 H21B 110.0
H21A C21 H21B 108.4
C23 C22 C21 112.0(7)
C23 C22 H22A 109.2
C21 C22 H22A 109.2
C23 C22 H22B 109.2
C21 C22 H22B 109.2
H22A C22 H22B 107.9
C22 C23 C29 111.0(7)
C22 C23 C24 112.2(7)
C29 C23 C24 105.8(7)
C22 C23 C25 114.0(8)
C29 C23 C25 100.6(7)
C24 C23 C25 112.4(7)
C28 C24 C23 109.8(7)
C28 C24 C16 115.3(6)
C23 C24 C16 115.4(7)
C28 C24 H24A 105.0
C23 C24 H24A 105.0
C16 C24 H24A 105.0
C26 C25 C23 102.5(7)
C26 C25 H25A 111.3
C23 C25 H25A 111.3
C26 C25 H25B 111.3
C23 C25 H25B 111.3
H25A C25 H25B 109.2
O3 C26 C25 115.7(8)
O3 C26 C30 114.4(7)
C25 C26 C30 104.7(7)
O3 C26 C27 107.5(7)
C25 C26 C27 106.8(7)
C30 C26 C27 107.2(7)
C28 C27 C26 111.4(7)
C28 C27 H27A 109.4
C26 C27 H27A 109.4
C28 C27 H27B 109.4
C26 C27 H27B 109.4
H27A C27 H27B 108.0
C27 C28 C24 119.2(7)
C27 C28 H28A 120.4
C24 C28 H28A 120.4
O4 C29 C30 61.7(6)
O4 C29 C23 114.9(7)
C30 C29 C23 108.3(7)
O4 C29 H29A 119.4
C30 C29 H29A 119.4
C23 C29 H29A 119.4
C31 C30 C29 127.2(9)
C31 C30 O4 114.5(7)
C29 C30 O4 58.0(5)
C31 C30 C26 122.8(9)
C29 C30 C26 105.9(7)
O4 C30 C26 110.6(7)
C30 C31 H31A 109.5
C30 C31 H31B 109.5
H31A C31 H31B 109.5
C30 C31 H31C 109.5
H31A C31 H31C 109.5
H31B C31 H31C 109.5
C20 C19J C18 111.6(8)
C20 C19J H19A 109.3
C18 C19J H19A 109.3
C20 C19J H19B 109.3
C18 C19J H19B 109.3
H19A C19J H19B 108.0
C12 O1 C11 118.3(8)
C26 O3 H3A 109.5
C29 O4 C30 60.4(5)

loop_
_geom_bond_atom_site_label_1
_geom_bond_atom_site_label_2
_geom_bond_distance
C1 C2 1.355(17)
C1 C10 1.40(2)
C1 H1A 0.9300
C2 C3 1.428(15)
C2 H2A 0.9300
C3 C4 1.399(14)
C3 C8 1.438(15)
C4 C5 1.337(14)
C4 H4A 0.9300
C5 C6 1.406(15)
C5 C11 1.485(15)
C6 C7 1.358(17)
C6 H6A 0.9300
C7 C8 1.406(15)
C7 H7A 0.9300
C8 C9 1.407(15)
C9 C10 1.320(18)
C9 H9A 0.9300
C10 H10A 0.9300
C11 O1 1.458(13)
C11 H11A 0.9700
C11 H11B 0.9700
C12 O2 1.199(13)
C12 O1 1.334(12)
C12 C13 1.534(14)
C13 C20 1.520(14)
C13 C14 1.551(14)
C13 C15 1.574(13)
C14 H14A 0.9600
C14 H14B 0.9600
C14 H14C 0.9600
C15 C21 1.527(14)
C15 C16 1.553(12)
C15 H15A 0.9800
C16 C17 1.540(12)
C16 C18 1.547(12)
C16 C24 1.572(11)
C17 H17A 0.9600
C17 H17B 0.9600
C17 H17C 0.9600
C18 C19J 1.529(12)
C18 H18A 0.9700
C18 H18B 0.9700
C20 C19J 1.496(14)
C20 H20A 0.9300
C21 C22 1.525(12)
C21 H21A 0.9700
C21 H21B 0.9700
C22 C23 1.521(11)
C22 H22A 0.9700
C22 H22B 0.9700
C23 C29 1.527(12)
C23 C24 1.543(11)
C23 C25 1.543(12)
C24 C28 1.542(11)
C24 H24A 0.9800
C25 C26 1.503(13)
C25 H25A 0.9700
C25 H25B 0.9700
C26 O3 1.427(11)
C26 C30 1.508(12)
C26 C27 1.556(11)
C27 C28 1.520(13)
C27 H27A 0.9700
C27 H27B 0.9700
C28 H28A 0.9300
C29 O4 1.444(10)
C29 C30 1.480(13)
C29 H29A 0.9800
C30 C31 1.467(13)
C30 O4 1.500(11)
C31 H31A 0.9600
C31 H31B 0.9600
C31 H31C 0.9600
C19J H19A 0.9700
C19J H19B 0.9700
O3 H3A 0.8200

loop_
_geom_torsion_atom_site_label_1
_geom_torsion_atom_site_label_2
_geom_torsion_atom_site_label_3
_geom_torsion_atom_site_label_4
_geom_torsion
C10 C1 C2 C3 2.0(19)
C1 C2 C3 C4 179.4(11)
C1 C2 C3 C8 -1.7(16)
C2 C3 C4 C5 -179.9(10)
C8 C3 C4 C5 1.2(14)
C3 C4 C5 C6 0.8(15)
C3 C4 C5 C11 177.7(10)
C4 C5 C6 C7 -2.1(17)
C11 C5 C6 C7 -179.0(11)
C5 C6 C7 C8 1.3(18)
C6 C7 C8 C9 179.8(12)
C6 C7 C8 C3 0.8(16)
C4 C3 C8 C9 179.0(10)
C2 C3 C8 C9 0.0(14)
C4 C3 C8 C7 -2.0(13)
C2 C3 C8 C7 179.1(10)
C7 C8 C9 C10 -177.6(11)
C3 C8 C9 C10 1.4(16)
C8 C9 C10 C1 -1.2(19)
C2 C1 C10 C9 -1(2)
C4 C5 C11 O1 149.7(9)
C6 C5 C11 O1 -33.5(13)
O2 C12 C13 C20 175.3(10)
O1 C12 C13 C20 -7.6(12)
O2 C12 C13 C14 -67.0(13)
O1 C12 C13 C14 110.1(10)
O2 C12 C13 C15 51.5(14)
O1 C12 C13 C15 -131.4(9)
C20 C13 C15 C21 177.5(8)
C12 C13 C15 C21 -56.2(11)
C14 C13 C15 C21 58.5(12)
C20 C13 C15 C16 -50.6(11)
C12 C13 C15 C16 75.7(10)
C14 C13 C15 C16 -169.6(9)
C21 C15 C16 C17 67.3(9)
C13 C15 C16 C17 -66.7(10)
C21 C15 C16 C18 -173.7(7)
C13 C15 C16 C18 52.2(10)
C21 C15 C16 C24 -57.6(9)
C13 C15 C16 C24 168.4(7)
C17 C16 C18 C19J 69.4(10)
C15 C16 C18 C19J -52.3(10)
C24 C16 C18 C19J -168.7(8)
C12 C13 C20 C19J -76.0(11)
C14 C13 C20 C19J 169.5(9)
C15 C13 C20 C19J 49.7(11)
C16 C15 C21 C22 65.0(10)
C13 C15 C21 C22 -161.0(8)
C15 C21 C22 C23 -60.8(12)
C21 C22 C23 C29 169.4(9)
C21 C22 C23 C24 51.3(12)
C21 C22 C23 C25 -77.9(11)
C22 C23 C24 C28 -178.4(8)
C29 C23 C24 C28 60.5(9)
C25 C23 C24 C28 -48.3(9)
C22 C23 C24 C16 -45.9(10)
C29 C23 C24 C16 -167.1(7)
C25 C23 C24 C16 84.1(9)
C17 C16 C24 C28 53.4(9)
C18 C16 C24 C28 -65.3(9)
C15 C16 C24 C28 178.1(7)
C17 C16 C24 C23 -76.4(9)
C18 C16 C24 C23 164.9(7)
C15 C16 C24 C23 48.3(9)
C22 C23 C25 C26 -159.7(7)
C29 C23 C25 C26 -40.9(8)
C24 C23 C25 C26 71.2(9)
C23 C25 C26 O3 166.7(7)
C23 C25 C26 C30 39.7(9)
C23 C25 C26 C27 -73.8(8)
O3 C26 C27 C28 -176.7(7)
C25 C26 C27 C28 58.6(9)
C30 C26 C27 C28 -53.2(10)
C26 C27 C28 C24 -37.2(11)
C23 C24 C28 C27 31.5(10)
C16 C24 C28 C27 -100.9(9)
C22 C23 C29 O4 82.3(10)
C24 C23 C29 O4 -155.8(7)
C25 C23 C29 O4 -38.7(9)
C22 C23 C29 C30 148.9(8)
C24 C23 C29 C30 -89.2(8)
C25 C23 C29 C30 27.9(9)
O4 C29 C30 C31 -98.1(10)
C23 C29 C30 C31 153.0(9)
C23 C29 C30 O4 -109.0(7)
O4 C29 C30 C26 104.7(7)
C23 C29 C30 C26 -4.2(9)
O3 C26 C30 C31 51.6(12)
C25 C26 C30 C31 179.3(9)
C27 C26 C30 C31 -67.5(11)
O3 C26 C30 C29 -150.0(7)
C25 C26 C30 C29 -22.3(9)
C27 C26 C30 C29 91.0(8)
O3 C26 C30 O4 -88.8(9)
C25 C26 C30 O4 38.9(9)
C27 C26 C30 O4 152.1(7)
C13 C20 C19J C18 -51.6(12)
C16 C18 C19J C20 52.5(12)
O2 C12 O1 C11 7.8(15)
C13 C12 O1 C11 -169.4(9)
C5 C11 O1 C12 135.3(9)
C23 C29 O4 C30 98.3(8)
C31 C30 O4 C29 119.8(9)
C26 C30 O4 C29 -96.3(8)
